data_7013648
loop_
_publ_author_name
'Stuart D. Reid'
'Alexander J. Blake'
'Walter K\"ockenberger'
'Claire Wilson'
'Jason B. Love'

_publ_section_title
;
 Double-stranded, [4 + 4] helicates of Fe(II) and Mn(II) supported by
 an extended dipyrrolide ligand
;
_journal_issue 23
_journal_name_full 'Dalton Trans.'
_journal_page_first 4387
_journal_page_last 4388
_journal_paper_doi 10.1039/b311093a
_journal_year 2003
_chemical_formula_moiety 'C42 H60 Mn2 N8'
_chemical_formula_sum 'C42 H60 Mn2 N8'
_chemical_formula_weight 786.86
_chemical_name_systematic
;
?
;
_space_group_IT_number 2
_symmetry_cell_setting triclinic
_symmetry_space_group_name_Hall '-P 1'
_symmetry_space_group_name_H-M 'P -1'
_atom_sites_solution_hydrogens geom
_atom_sites_solution_primary direct
_atom_sites_solution_secondary difmap
_audit_creation_method SHELXL-97
_cell_angle_alpha 74.705(2)
_cell_angle_beta 79.934(2)
_cell_angle_gamma 71.465(2)
_cell_formula_units_Z 2
_cell_length_a 11.099(2)
_cell_length_b 13.738(2)
_cell_length_c 14.997(2)
_cell_measurement_reflns_used 4186
_cell_measurement_temperature 150(2)
_cell_measurement_theta_max 27.4
_cell_measurement_theta_min 2.3
_cell_volume 2080.9(6)
_computing_cell_refinement 'Bruker SAINT version 6.02a (Bruker, 2000)'
_computing_data_collection 'Bruker SMART version 5.625 (Bruker, 2001)'
_computing_data_reduction 'Bruker SAINT; Bruker SHELXTL (Bruker, 2001)'
_computing_molecular_graphics 'Bruker SHELXTL'
_computing_publication_material 'SHELXL-97; enCIFer (CCDC, 2003); PLATON (Spek, 2003)'
_computing_structure_refinement 'SHELXL-97 (Sheldrick, 1997)'
_computing_structure_solution 'SHELXS-97 (Sheldrick, 1990)'
_diffrn_ambient_temperature 150(2)
_diffrn_measured_fraction_theta_full 0.954
_diffrn_measured_fraction_theta_max 0.875
_diffrn_measurement_device_type 'Bruker SMART APEX CCD area detector'
_diffrn_measurement_method omega
_diffrn_radiation_monochromator graphite
_diffrn_radiation_source 'normal-focus sealed tube'
_diffrn_radiation_type MoK\a
_diffrn_radiation_wavelength 0.71073
_diffrn_reflns_av_R_equivalents 0.048
_diffrn_reflns_av_sigmaI/netI 0.083
_diffrn_reflns_limit_h_max 15
_diffrn_reflns_limit_h_min -14
_diffrn_reflns_limit_k_max 18
_diffrn_reflns_limit_k_min -18
_diffrn_reflns_limit_l_max 19
_diffrn_reflns_limit_l_min -20
_diffrn_reflns_number 17924
_diffrn_reflns_theta_full 27.50
_diffrn_reflns_theta_max 28.9
_diffrn_reflns_theta_min 2.14
_diffrn_standards_decay_% 0
_exptl_absorpt_coefficient_mu 0.646
_exptl_absorpt_correction_T_max 0.935
_exptl_absorpt_correction_T_min 0.768
_exptl_absorpt_correction_type multi-scan
_exptl_absorpt_process_details '(SHELXTL version 6.12; Bruker, 2001)'
_exptl_crystal_colour yellow
_exptl_crystal_density_diffrn 1.256
_exptl_crystal_density_method 'not measured'
_exptl_crystal_description block
_exptl_crystal_F_000 836
_exptl_crystal_size_max 0.35
_exptl_crystal_size_mid 0.29
_exptl_crystal_size_min 0.11
_refine_diff_density_max 1.24
_refine_diff_density_min -0.54
_refine_diff_density_rms 0.09
_refine_ls_extinction_method none
_refine_ls_goodness_of_fit_ref 0.95
_refine_ls_hydrogen_treatment constr
_refine_ls_matrix_type full
_refine_ls_number_parameters 467
_refine_ls_number_reflns 9604
_refine_ls_number_restraints 15
_refine_ls_restrained_S_all 0.97
_refine_ls_R_factor_all 0.0876
_refine_ls_R_factor_gt 0.0554
_refine_ls_shift/su_max 0.011
_refine_ls_shift/su_mean 0.001
_refine_ls_structure_factor_coef Fsqd
_refine_ls_weighting_details 'calc w=1/[\s^2^(Fo^2^)+(0.070P)^2^] where P=(Fo^2^+2Fc^2^)/3'
_refine_ls_weighting_scheme calc
_refine_ls_wR_factor_gt 0.126
_refine_ls_wR_factor_ref 0.136
_reflns_number_gt 6458
_reflns_number_total 9604
_reflns_threshold_expression >2sigma(I)
_cod_data_source_file b311093a.txt
_cod_data_source_block MNTBPY
_cod_depositor_comments
;
The following automatic conversions were performed:
'_symmetry_cell_setting' value 'Triclinic' changed to 'triclinic'
according to '/home/saulius/struct/CIF-dictionaries/cif_core.dic'
dictionary named 'cif_core.dic' version 2.4.1 from 2010-06-29.

Automatic conversion script
Id: cif_fix_enum 1527 2010-12-29 10:47:43Z saulius 
;
_cod_original_cell_volume 2081.1(6)
_cod_original_sg_symbol_H-M P-1
_cod_database_code 7013648

loop_
_symmetry_equiv_pos_as_xyz
'x, y, z'
'-x, -y, -z'

loop_
_atom_site_label
_atom_site_type_symbol
_atom_site_fract_x
_atom_site_fract_y
_atom_site_fract_z
_atom_site_U_iso_or_equiv
_atom_site_adp_type
_atom_site_occupancy
_atom_site_symmetry_multiplicity
_atom_site_calc_flag
_atom_site_refinement_flags
_atom_site_disorder_assembly
_atom_site_disorder_group
Mn1 Mn 0.28408(4) 0.04632(3) 0.30893(3) 0.01877(12) Uani 1 1 d . . .
Mn2 Mn 0.33627(4) 0.38852(3) 0.24930(3) 0.01958(12) Uani 1 1 d . . .
N1 N 0.3335(2) -0.11467(18) 0.38805(16) 0.0186(5) Uani 1 1 d . . .
N2 N 0.4755(2) -0.00128(18) 0.25709(17) 0.0195(5) Uani 1 1 d . . .
N3 N 0.3581(2) 0.29892(18) 0.15172(16) 0.0188(5) Uani 1 1 d . . .
N4 N 0.1749(2) 0.48605(19) 0.17224(17) 0.0216(5) Uani 1 1 d . . .
N5 N 0.1312(2) 0.07392(19) 0.22477(16) 0.0205(5) Uani 1 1 d . . .
N6 N 0.1593(2) 0.17985(18) 0.35031(16) 0.0179(5) Uani 1 1 d . . .
N7 N 0.3307(2) 0.36422(18) 0.39302(16) 0.0185(5) Uani 1 1 d . . .
N8 N 0.4578(2) 0.48452(19) 0.25400(17) 0.0226(6) Uani 1 1 d . A .
C1 C 0.2415(4) -0.2657(3) 0.4361(3) 0.0459(10) Uani 1 1 d . . .
H1A H 0.1953 -0.2393 0.3806 0.069 Uiso 1 1 calc R . .
H1B H 0.1921 -0.3024 0.4868 0.069 Uiso 1 1 calc R . .
H1C H 0.3249 -0.3146 0.4225 0.069 Uiso 1 1 calc R . .
C2 C 0.1322(3) -0.0967(2) 0.4836(2) 0.0307(8) Uani 1 1 d . . .
H2A H 0.1443 -0.0377 0.5026 0.046 Uiso 1 1 calc R . .
H2B H 0.0807 -0.1324 0.5333 0.046 Uiso 1 1 calc R . .
H2C H 0.0882 -0.0701 0.4270 0.046 Uiso 1 1 calc R . .
C3 C 0.3315(3) -0.2116(3) 0.5515(2) 0.0476(11) Uani 1 1 d . . .
H3A H 0.3430 -0.1512 0.5686 0.071 Uiso 1 1 calc R . .
H3B H 0.4153 -0.2606 0.5389 0.071 Uiso 1 1 calc R . .
H3C H 0.2820 -0.2475 0.6027 0.071 Uiso 1 1 calc R . .
C4 C 0.2607(3) -0.1734(2) 0.4650(2) 0.0227(7) Uani 1 1 d . . .
C5 C 0.4449(3) -0.1647(2) 0.3537(2) 0.0223(7) Uani 1 1 d . . .
H5A H 0.4776 -0.2385 0.3763 0.027 Uiso 1 1 calc R . .
C6 C 0.5184(3) -0.1104(2) 0.2827(2) 0.0209(6) Uani 1 1 d . . .
C7 C 0.6339(3) -0.1467(2) 0.2314(2) 0.0271(7) Uani 1 1 d . . .
H7A H 0.6830 -0.2181 0.2353 0.033 Uiso 1 1 calc R . .
C8 C 0.6636(3) -0.0588(2) 0.1734(2) 0.0284(7) Uani 1 1 d . . .
H8A H 0.7368 -0.0584 0.1298 0.034 Uiso 1 1 calc R . .
C9 C 0.5652(3) 0.0294(2) 0.1913(2) 0.0223(7) Uani 1 1 d . . .
C10 C 0.5580(3) 0.1454(2) 0.1569(2) 0.0208(6) Uani 1 1 d . . .
C11 C 0.5862(3) 0.1827(3) 0.2375(2) 0.0280(7) Uani 1 1 d . . .
H11A H 0.5217 0.1739 0.2903 0.042 Uiso 1 1 calc R . .
H11B H 0.5839 0.2571 0.2171 0.042 Uiso 1 1 calc R . .
H11C H 0.6710 0.1406 0.2564 0.042 Uiso 1 1 calc R . .
C12 C 0.6600(3) 0.1595(3) 0.0746(2) 0.0331(8) Uani 1 1 d . . .
H12A H 0.6431 0.1357 0.0231 0.050 Uiso 1 1 calc R . .
H12B H 0.7446 0.1177 0.0940 0.050 Uiso 1 1 calc R . .
H12C H 0.6572 0.2340 0.0544 0.050 Uiso 1 1 calc R . .
C13 C 0.4285(3) 0.2090(2) 0.1239(2) 0.0196(6) Uani 1 1 d . . .
C14 C 0.3705(3) 0.1924(2) 0.0558(2) 0.0267(7) Uani 1 1 d . . .
H14A H 0.4008 0.1353 0.0254 0.032 Uiso 1 1 calc R . .
C15 C 0.2597(3) 0.2759(2) 0.0410(2) 0.0265(7) Uani 1 1 d . . .
H15A H 0.1996 0.2866 -0.0012 0.032 Uiso 1 1 calc R . .
C16 C 0.2542(3) 0.3404(2) 0.0997(2) 0.0217(6) Uani 1 1 d . . .
C17 C 0.1641(3) 0.4376(2) 0.1121(2) 0.0258(7) Uani 1 1 d . . .
H17A H 0.0942 0.4676 0.0753 0.031 Uiso 1 1 calc R . .
C18 C 0.0841(3) 0.5909(2) 0.1788(2) 0.0277(7) Uani 1 1 d . . .
C19 C -0.0547(3) 0.5861(3) 0.1954(3) 0.0423(9) Uani 1 1 d . . .
H19A H -0.0746 0.5657 0.1430 0.063 Uiso 1 1 calc R . .
H19B H -0.1124 0.6554 0.2011 0.063 Uiso 1 1 calc R . .
H19C H -0.0656 0.5340 0.2528 0.063 Uiso 1 1 calc R . .
C20 C 0.1146(4) 0.6224(3) 0.2597(3) 0.0416(9) Uani 1 1 d . . .
H20A H 0.2031 0.6256 0.2492 0.062 Uiso 1 1 calc R . .
H20B H 0.1038 0.5702 0.3171 0.062 Uiso 1 1 calc R . .
H20C H 0.0568 0.6917 0.2654 0.062 Uiso 1 1 calc R . .
C21 C 0.0995(4) 0.6710(3) 0.0885(3) 0.0423(9) Uani 1 1 d . . .
H21A H 0.1879 0.6744 0.0768 0.064 Uiso 1 1 calc R . .
H21B H 0.0417 0.7405 0.0936 0.064 Uiso 1 1 calc R . .
H21C H 0.0788 0.6495 0.0370 0.064 Uiso 1 1 calc R . .
C22 C 0.0840(4) 0.0767(3) 0.0675(2) 0.0381(9) Uani 1 1 d . . .
H22A H 0.1554 0.1056 0.0390 0.057 Uiso 1 1 calc R . .
H22B H 0.0056 0.1345 0.0717 0.057 Uiso 1 1 calc R . .
H22C H 0.0733 0.0326 0.0294 0.057 Uiso 1 1 calc R . .
C23 C 0.0013(3) -0.0354(3) 0.2093(2) 0.0364(8) Uani 1 1 d . . .
H23A H 0.0202 -0.0784 0.2715 0.055 Uiso 1 1 calc R . .
H23B H -0.0096 -0.0794 0.1711 0.055 Uiso 1 1 calc R . .
H23C H -0.0774 0.0219 0.2142 0.055 Uiso 1 1 calc R . .
C24 C 0.2341(3) -0.0782(3) 0.1586(3) 0.0389(9) Uani 1 1 d . . .
H24A H 0.3048 -0.0488 0.1293 0.058 Uiso 1 1 calc R . .
H24B H 0.2242 -0.1238 0.1216 0.058 Uiso 1 1 calc R . .
H24C H 0.2524 -0.1196 0.2214 0.058 Uiso 1 1 calc R . .
C25 C 0.1116(3) 0.0107(2) 0.1642(2) 0.0246(7) Uani 1 1 d . . .
C26 C 0.0468(3) 0.1610(2) 0.2338(2) 0.0224(7) Uani 1 1 d . . .
H26A H -0.0245 0.1866 0.1984 0.027 Uiso 1 1 calc R . .
C27 C 0.0578(3) 0.2201(2) 0.2958(2) 0.0217(6) Uani 1 1 d . . .
C28 C -0.0207(3) 0.3143(2) 0.3164(2) 0.0258(7) Uani 1 1 d . . .
H28A H -0.0962 0.3577 0.2887 0.031 Uiso 1 1 calc R . .
C29 C 0.0328(3) 0.3328(2) 0.3853(2) 0.0250(7) Uani 1 1 d . . .
H29A H 0.0010 0.3914 0.4137 0.030 Uiso 1 1 calc R . .
C30 C 0.1430(3) 0.2484(2) 0.4049(2) 0.0190(6) Uani 1 1 d . . .
C31 C 0.2252(3) 0.2271(2) 0.4829(2) 0.0201(6) Uani 1 1 d . . .
C32 C 0.3404(3) 0.1292(2) 0.4813(2) 0.0253(7) Uani 1 1 d . . .
H32A H 0.3940 0.1400 0.4224 0.038 Uiso 1 1 calc R . .
H32B H 0.3103 0.0677 0.4875 0.038 Uiso 1 1 calc R . .
H32C H 0.3903 0.1175 0.5329 0.038 Uiso 1 1 calc R . .
C33 C 0.1426(3) 0.2074(3) 0.5761(2) 0.0310(8) Uani 1 1 d . . .
H33A H 0.0684 0.2690 0.5786 0.047 Uiso 1 1 calc R . .
H33B H 0.1933 0.1950 0.6274 0.047 Uiso 1 1 calc R . .
H33C H 0.1136 0.1455 0.5815 0.047 Uiso 1 1 calc R . .
C34 C 0.2736(3) 0.3209(2) 0.4748(2) 0.0204(6) Uani 1 1 d . . .
C35 C 0.2796(3) 0.3692(2) 0.5447(2) 0.0258(7) Uani 1 1 d . . .
H35A H 0.2459 0.3535 0.6078 0.031 Uiso 1 1 calc R . .
C36 C 0.3441(3) 0.4445(2) 0.5044(2) 0.0266(7) Uani 1 1 d . . .
H36A H 0.3627 0.4901 0.5345 0.032 Uiso 1 1 calc R . .
C37 C 0.3758(3) 0.4397(2) 0.4116(2) 0.0203(6) Uani 1 1 d . . .
C38 C 0.4447(3) 0.4960(2) 0.3387(2) 0.0232(7) Uani 1 1 d . . .
H38A H 0.4821 0.5432 0.3522 0.028 Uiso 1 1 calc R . .
C39 C 0.5353(3) 0.5403(2) 0.1800(2) 0.0298(7) Uani 1 1 d D . .
C40 C 0.6483(7) 0.4517(5) 0.1449(5) 0.0454(19) Uiso 0.50 1 d PD A 1
H40A H 0.6330 0.3830 0.1721 0.068 Uiso 0.50 1 calc PR A 1
H40B H 0.7286 0.4519 0.1636 0.068 Uiso 0.50 1 calc PR A 1
H40C H 0.6540 0.4650 0.0770 0.068 Uiso 0.50 1 calc PR A 1
C41 C 0.6022(8) 0.6053(6) 0.2118(6) 0.052(2) Uiso 0.50 1 d PD A 1
H41A H 0.5380 0.6631 0.2351 0.078 Uiso 0.50 1 calc PR A 1
H41B H 0.6563 0.6342 0.1592 0.078 Uiso 0.50 1 calc PR A 1
H41C H 0.6552 0.5602 0.2614 0.078 Uiso 0.50 1 calc PR A 1
C42 C 0.4599(7) 0.6037(6) 0.1008(5) 0.047(2) Uiso 0.50 1 d PD A 1
H42A H 0.3888 0.6593 0.1216 0.070 Uiso 0.50 1 calc PR A 1
H42B H 0.4264 0.5581 0.0776 0.070 Uiso 0.50 1 calc PR A 1
H42C H 0.5149 0.6356 0.0510 0.070 Uiso 0.50 1 calc PR A 1
C40' C 0.6713(6) 0.5013(7) 0.1987(6) 0.061(2) Uiso 0.50 1 d PD A 2
H40D H 0.6857 0.5399 0.2404 0.092 Uiso 0.50 1 calc PR A 2
H40E H 0.7256 0.5123 0.1402 0.092 Uiso 0.50 1 calc PR A 2
H40F H 0.6925 0.4260 0.2281 0.092 Uiso 0.50 1 calc PR A 2
C41' C 0.4794(8) 0.6603(5) 0.1763(6) 0.053(2) Uiso 0.50 1 d PD A 2
H41D H 0.3980 0.6731 0.2155 0.079 Uiso 0.50 1 calc PR A 2
H41E H 0.4654 0.6984 0.1121 0.079 Uiso 0.50 1 calc PR A 2
H41F H 0.5395 0.6850 0.1990 0.079 Uiso 0.50 1 calc PR A 2
C42' C 0.5123(7) 0.5230(6) 0.0892(4) 0.0414(18) Uiso 0.50 1 d PD A 2
H42D H 0.4302 0.5712 0.0698 0.062 Uiso 0.50 1 calc PR A 2
H42E H 0.5108 0.4501 0.0979 0.062 Uiso 0.50 1 calc PR A 2
H42F H 0.5810 0.5365 0.0413 0.062 Uiso 0.50 1 calc PR A 2

loop_
_atom_site_aniso_label
_atom_site_aniso_U_11
_atom_site_aniso_U_22
_atom_site_aniso_U_33
_atom_site_aniso_U_23
_atom_site_aniso_U_13
_atom_site_aniso_U_12
Mn1 0.0137(2) 0.0184(2) 0.0222(3) -0.00324(18) -0.00156(18) -0.00298(17)
Mn2 0.0204(2) 0.0204(2) 0.0180(2) -0.00173(18) -0.00321(19) -0.00716(19)
N1 0.0163(12) 0.0198(13) 0.0189(13) -0.0021(10) -0.0025(10) -0.0055(10)
N2 0.0166(12) 0.0182(12) 0.0216(13) -0.0028(10) -0.0008(10) -0.0039(10)
N3 0.0172(12) 0.0224(13) 0.0157(13) -0.0008(10) 0.0013(10) -0.0084(10)
N4 0.0158(12) 0.0216(13) 0.0234(14) -0.0002(11) -0.0004(10) -0.0047(10)
N5 0.0183(13) 0.0252(14) 0.0177(13) -0.0038(10) 0.0000(10) -0.0074(11)
N6 0.0152(12) 0.0193(12) 0.0176(13) -0.0013(10) 0.0002(10) -0.0060(10)
N7 0.0172(12) 0.0179(12) 0.0200(13) -0.0011(10) -0.0031(10) -0.0064(10)
N8 0.0215(13) 0.0218(13) 0.0237(14) 0.0011(11) -0.0008(11) -0.0109(11)
C1 0.053(2) 0.031(2) 0.055(3) -0.0131(18) 0.019(2) -0.0247(18)
C2 0.0253(17) 0.0281(18) 0.0322(19) -0.0009(15) 0.0051(14) -0.0079(14)
C3 0.031(2) 0.071(3) 0.027(2) 0.0139(19) -0.0056(16) -0.0152(19)
C4 0.0200(15) 0.0204(15) 0.0229(16) 0.0017(13) 0.0006(13) -0.0060(12)
C5 0.0183(15) 0.0206(15) 0.0259(17) -0.0045(13) -0.0050(13) -0.0019(12)
C6 0.0180(15) 0.0195(15) 0.0240(16) -0.0029(12) -0.0041(12) -0.0039(12)
C7 0.0224(16) 0.0214(16) 0.0334(19) -0.0074(14) 0.0022(14) -0.0021(13)
C8 0.0203(16) 0.0307(18) 0.0308(18) -0.0112(15) 0.0067(14) -0.0039(13)
C9 0.0203(15) 0.0251(16) 0.0205(16) -0.0039(13) 0.0000(12) -0.0074(13)
C10 0.0171(15) 0.0255(16) 0.0199(16) -0.0042(13) -0.0003(12) -0.0075(12)
C11 0.0221(16) 0.0285(17) 0.0322(19) -0.0045(14) -0.0051(14) -0.0062(13)
C12 0.0266(18) 0.0345(19) 0.034(2) -0.0004(15) 0.0050(15) -0.0129(15)
C13 0.0203(15) 0.0205(15) 0.0160(15) 0.0007(12) 0.0035(12) -0.0096(12)
C14 0.0325(18) 0.0270(17) 0.0231(17) -0.0090(14) -0.0034(14) -0.0088(14)
C15 0.0265(17) 0.0304(18) 0.0250(17) -0.0012(14) -0.0088(14) -0.0120(14)
C16 0.0188(15) 0.0240(16) 0.0225(16) 0.0003(13) -0.0036(12) -0.0104(12)
C17 0.0175(15) 0.0311(18) 0.0254(17) 0.0034(14) -0.0047(13) -0.0086(13)
C18 0.0193(16) 0.0217(16) 0.0335(19) 0.0006(14) -0.0010(14) -0.0004(13)
C19 0.0217(18) 0.036(2) 0.061(3) -0.0057(19) -0.0004(17) -0.0031(15)
C20 0.038(2) 0.034(2) 0.048(2) -0.0159(18) -0.0081(18) 0.0045(16)
C21 0.042(2) 0.0248(18) 0.047(2) 0.0039(16) -0.0006(18) -0.0021(16)
C22 0.057(2) 0.042(2) 0.0245(18) -0.0019(16) -0.0108(17) -0.0273(19)
C23 0.040(2) 0.036(2) 0.039(2) -0.0075(17) -0.0022(17) -0.0213(17)
C24 0.038(2) 0.042(2) 0.040(2) -0.0228(18) -0.0052(17) -0.0050(17)
C25 0.0241(16) 0.0289(17) 0.0230(17) -0.0051(13) -0.0035(13) -0.0106(13)
C26 0.0190(15) 0.0269(16) 0.0194(16) 0.0008(13) -0.0047(12) -0.0073(13)
C27 0.0165(15) 0.0216(15) 0.0227(16) 0.0003(13) -0.0014(12) -0.0040(12)
C28 0.0195(16) 0.0218(16) 0.0310(18) -0.0023(14) -0.0048(13) -0.0005(13)
C29 0.0241(16) 0.0177(15) 0.0318(18) -0.0101(13) -0.0010(14) -0.0011(13)
C30 0.0152(14) 0.0177(14) 0.0219(16) -0.0017(12) 0.0035(12) -0.0067(12)
C31 0.0224(16) 0.0206(15) 0.0173(15) -0.0013(12) 0.0011(12) -0.0102(12)
C32 0.0276(17) 0.0207(16) 0.0303(18) -0.0034(13) -0.0082(14) -0.0096(13)
C33 0.0354(19) 0.039(2) 0.0221(17) -0.0012(15) 0.0017(14) -0.0215(16)
C34 0.0197(15) 0.0178(15) 0.0216(16) -0.0016(12) -0.0011(12) -0.0052(12)
C35 0.0300(18) 0.0259(17) 0.0197(16) -0.0034(13) -0.0017(13) -0.0073(14)
C36 0.0353(18) 0.0235(16) 0.0238(17) -0.0045(13) -0.0095(14) -0.0093(14)
C37 0.0216(15) 0.0170(14) 0.0226(16) -0.0022(12) -0.0054(12) -0.0061(12)
C38 0.0234(16) 0.0193(15) 0.0292(18) -0.0018(13) -0.0093(13) -0.0087(12)
C39 0.0336(19) 0.0333(18) 0.0272(18) -0.0021(15) -0.0019(14) -0.0205(15)

loop_
_atom_type_symbol
_atom_type_description
_atom_type_scat_dispersion_real
_atom_type_scat_dispersion_imag
_atom_type_scat_source
C C 0.0033 0.0016 'International Tables Vol C Tables 4.2.6.8 and 6.1.1.4'
H H 0.0000 0.0000 'International Tables Vol C Tables 4.2.6.8 and 6.1.1.4'
N N 0.0061 0.0033 'International Tables Vol C Tables 4.2.6.8 and 6.1.1.4'
Mn Mn 0.3368 0.7283 'International Tables Vol C Tables 4.2.6.8 and 6.1.1.4'

loop_
_geom_angle_atom_site_label_1
_geom_angle_atom_site_label_2
_geom_angle_atom_site_label_3
_geom_angle
_geom_angle_site_symmetry_1
_geom_angle_site_symmetry_3
_geom_angle_publ_flag
N6 Mn1 N2 136.59(9) . . ?
N6 Mn1 N1 128.42(9) . . ?
N2 Mn1 N1 81.11(9) . . ?
N6 Mn1 N5 81.37(9) . . ?
N2 Mn1 N5 121.46(9) . . ?
N1 Mn1 N5 110.30(9) . . ?
N7 Mn2 N3 137.82(9) . . ?
N7 Mn2 N4 122.94(9) . . ?
N3 Mn2 N4 81.37(9) . . ?
N7 Mn2 N8 81.03(9) . . ?
N3 Mn2 N8 126.32(9) . . ?
N4 Mn2 N8 109.42(9) . . ?
C5 N1 C4 119.5(2) . . ?
C5 N1 Mn1 108.46(19) . . ?
C4 N1 Mn1 131.84(18) . . ?
C9 N2 C6 106.3(2) . . ?
C9 N2 Mn1 143.0(2) . . ?
C6 N2 Mn1 108.10(18) . . ?
C13 N3 C16 105.8(2) . . ?
C13 N3 Mn2 144.5(2) . . ?
C16 N3 Mn2 109.23(19) . . ?
C17 N4 C18 120.2(3) . . ?
C17 N4 Mn2 108.3(2) . . ?
C18 N4 Mn2 131.4(2) . . ?
C26 N5 C25 119.8(2) . . ?
C26 N5 Mn1 108.8(2) . . ?
C25 N5 Mn1 131.43(18) . . ?
C30 N6 C27 106.4(2) . . ?
C30 N6 Mn1 144.40(19) . . ?
C27 N6 Mn1 108.87(18) . . ?
C34 N7 C37 106.2(2) . . ?
C34 N7 Mn2 143.1(2) . . ?
C37 N7 Mn2 108.08(18) . . ?
C38 N8 C39 120.5(2) . . ?
C38 N8 Mn2 107.45(19) . . ?
C39 N8 Mn2 131.76(19) . . ?
N1 C4 C2 106.8(2) . . ?
N1 C4 C3 109.4(2) . . ?
C2 C4 C3 109.7(3) . . ?
N1 C4 C1 110.5(3) . . ?
C2 C4 C1 109.4(3) . . ?
C3 C4 C1 110.9(3) . . ?
N1 C5 C6 120.9(3) . . ?
N2 C6 C7 109.7(3) . . ?
N2 C6 C5 118.8(3) . . ?
C7 C6 C5 131.4(3) . . ?
C8 C7 C6 106.9(3) . . ?
C7 C8 C9 106.9(3) . . ?
N2 C9 C8 110.1(3) . . ?
N2 C9 C10 120.5(3) . . ?
C8 C9 C10 128.9(3) . . ?
C13 C10 C9 110.9(2) . . ?
C13 C10 C12 108.0(2) . . ?
C9 C10 C12 109.9(2) . . ?
C13 C10 C11 111.7(2) . . ?
C9 C10 C11 107.5(2) . . ?
C12 C10 C11 108.8(3) . . ?
N3 C13 C14 110.5(3) . . ?
N3 C13 C10 122.6(3) . . ?
C14 C13 C10 126.6(3) . . ?
C15 C14 C13 106.7(3) . . ?
C16 C15 C14 106.7(3) . . ?
C15 C16 N3 110.3(3) . . ?
C15 C16 C17 131.0(3) . . ?
N3 C16 C17 118.6(3) . . ?
N4 C17 C16 121.8(3) . . ?
N4 C18 C20 107.6(3) . . ?
N4 C18 C21 109.5(3) . . ?
C20 C18 C21 110.7(3) . . ?
N4 C18 C19 111.0(3) . . ?
C20 C18 C19 109.4(3) . . ?
C21 C18 C19 108.6(3) . . ?
N5 C25 C22 111.6(3) . . ?
N5 C25 C24 106.7(2) . . ?
C22 C25 C24 109.9(3) . . ?
N5 C25 C23 109.2(3) . . ?
C22 C25 C23 110.0(3) . . ?
C24 C25 C23 109.4(3) . . ?
N5 C26 C27 121.5(3) . . ?
N6 C27 C28 110.0(3) . . ?
N6 C27 C26 118.9(3) . . ?
C28 C27 C26 131.1(3) . . ?
C27 C28 C29 106.6(3) . . ?
C28 C29 C30 107.0(3) . . ?
N6 C30 C29 110.1(3) . . ?
N6 C30 C31 123.2(2) . . ?
C29 C30 C31 126.3(3) . . ?
C34 C31 C30 110.2(2) . . ?
C34 C31 C32 108.6(2) . . ?
C30 C31 C32 111.8(2) . . ?
C34 C31 C33 110.0(2) . . ?
C30 C31 C33 108.1(2) . . ?
C32 C31 C33 108.1(2) . . ?
N7 C34 C35 110.0(3) . . ?
N7 C34 C31 120.7(3) . . ?
C35 C34 C31 129.0(3) . . ?
C36 C35 C34 107.3(3) . . ?
C37 C36 C35 106.4(3) . . ?
C36 C37 N7 110.1(3) . . ?
C36 C37 C38 131.0(3) . . ?
N7 C37 C38 118.9(3) . . ?
N8 C38 C37 121.5(3) . . ?
N8 C39 C40' 110.2(4) . . ?
N8 C39 C42 111.1(4) . . ?
N8 C39 C42' 106.1(4) . . ?
C40' C39 C42' 113.8(5) . . ?
N8 C39 C41 115.6(4) . . ?
C42 C39 C41 111.5(5) . . ?
N8 C39 C41' 107.9(4) . . ?
C40' C39 C41' 111.7(5) . . ?
C42' C39 C41' 106.8(5) . . ?
N8 C39 C40 105.8(4) . . ?
C42 C39 C40 108.4(5) . . ?
C41 C39 C40 103.9(5) . . ?

loop_
_geom_bond_atom_site_label_1
_geom_bond_atom_site_label_2
_geom_bond_distance
_geom_bond_site_symmetry_2
_geom_bond_publ_flag
Mn1 N1 2.162(2) . ?
Mn1 N2 2.086(2) . ?
Mn2 N3 2.086(2) . ?
Mn2 N4 2.172(2) . ?
Mn1 N5 2.169(2) . ?
Mn1 N6 2.086(2) . ?
Mn2 N7 2.085(2) . ?
Mn2 N8 2.186(2) . ?
N1 C5 1.300(4) . ?
N1 C4 1.495(4) . ?
N2 C9 1.359(4) . ?
N2 C6 1.389(4) . ?
N3 C13 1.362(4) . ?
N3 C16 1.387(4) . ?
N4 C17 1.294(4) . ?
N4 C18 1.490(4) . ?
N5 C26 1.287(4) . ?
N5 C25 1.494(4) . ?
N6 C30 1.354(4) . ?
N6 C27 1.389(4) . ?
N7 C34 1.358(4) . ?
N7 C37 1.391(4) . ?
N8 C38 1.299(4) . ?
N8 C39 1.481(4) . ?
C1 C4 1.528(4) . ?
C2 C4 1.511(4) . ?
C3 C4 1.520(4) . ?
C5 C6 1.420(4) . ?
C6 C7 1.391(4) . ?
C7 C8 1.388(4) . ?
C8 C9 1.401(4) . ?
C9 C10 1.520(4) . ?
C10 C13 1.515(4) . ?
C10 C12 1.538(4) . ?
C10 C11 1.544(4) . ?
C13 C14 1.398(4) . ?
C14 C15 1.394(4) . ?
C15 C16 1.386(4) . ?
C16 C17 1.427(4) . ?
C18 C20 1.513(5) . ?
C18 C21 1.525(4) . ?
C18 C19 1.537(4) . ?
C22 C25 1.518(4) . ?
C23 C25 1.528(4) . ?
C24 C25 1.518(4) . ?
C26 C27 1.429(4) . ?
C27 C28 1.389(4) . ?
C28 C29 1.391(4) . ?
C29 C30 1.404(4) . ?
C30 C31 1.520(4) . ?
C31 C34 1.516(4) . ?
C31 C32 1.535(4) . ?
C31 C33 1.542(4) . ?
C34 C35 1.400(4) . ?
C35 C36 1.392(4) . ?
C36 C37 1.388(4) . ?
C37 C38 1.420(4) . ?
C39 C40' 1.483(6) . ?
C39 C42 1.485(6) . ?
C39 C42' 1.518(6) . ?
C39 C41 1.533(6) . ?
C39 C41' 1.556(6) . ?
C39 C40 1.571(6) . ?
